data_2023172
loop_
_publ_author_name
'Risken, Robin'
'Kuzu, Yasin Mehmet'
'Schmidt, Annika'
'Strohmann, Carsten'

_publ_section_title
;
 Crystal structure and Hirshfeld surface analysis of
 dimeth-yl(phen-yl)phosphine sulfide.
;
_journal_coeditor_code HB8100
_journal_issue 'Pt 7'
_journal_name_full 'Acta crystallographica. Section E, Crystallographic communications'
_journal_page_first 755
_journal_page_last 758
_journal_paper_doi 10.1107/S2056989024005668
_journal_volume 80
_journal_year 2024
_chemical_formula_iupac 'C8 H11 P S'
_chemical_formula_moiety 'C8 H11 P S'
_chemical_formula_sum 'C8 H11 P S'
_chemical_formula_weight 170.20
_chemical_name_common
;
Dimethyl(phenyl)phosphine sulfide
;
_chemical_name_systematic
;
Dimethyl(phenyl)phosphanethione
;
_space_group_crystal_system monoclinic
_space_group_IT_number 14
_space_group_name_Hall '-P 2yn'
_space_group_name_H-M_alt 'P 1 21/n 1'
_atom_sites_solution_hydrogens geom
_atom_sites_solution_primary dual
_audit_creation_method
;
Olex2 1.3
(compiled Nov 21 2019 18:26:39 for OlexSys, GUI svn.r6003)
;
_cell_angle_alpha 90
_cell_angle_beta 99.372(2)
_cell_angle_gamma 90
_cell_formula_units_Z 4
_cell_length_a 6.2805(2)
_cell_length_b 7.6549(2)
_cell_length_c 19.3578(8)
_cell_measurement_reflns_used 3458
_cell_measurement_temperature 100.0
_cell_measurement_theta_max 79.23
_cell_measurement_theta_min 4.63
_cell_volume 918.23(5)
_computing_cell_refinement
;
SAINT V8.38A (Bruker, 2018)
;
_computing_data_collection
;
APEX2 (Bruker, 2018)
;
_computing_data_reduction
;
SAINT V8.38A (Bruker, 2018)
;
_computing_molecular_graphics
;
Olex2 1.3 (Dolomanov <i>et al.</i>,  2009)
;
_computing_publication_material
;
Olex2 1.3 (Dolomanov <i>et al.</i>,  2009)
;
_computing_structure_refinement
;
<i>SHELXL2014/7</i> (Sheldrick, 2015b)
;
_computing_structure_solution
;
<i>SHELXT</i> (Sheldrick, 2015a)
;
_diffrn_ambient_temperature 100.0
_diffrn_measured_fraction_theta_full 1.000
_diffrn_measured_fraction_theta_max 0.997
_diffrn_measurement_device_type 'Bruker APEXII CCD'
_diffrn_measurement_method '\f and \w scans'
_diffrn_radiation_type CuK\a
_diffrn_radiation_wavelength 1.54178
_diffrn_reflns_av_R_equivalents 0.0287
_diffrn_reflns_av_unetI/netI 0.0170
_diffrn_reflns_limit_h_max 7
_diffrn_reflns_limit_h_min -7
_diffrn_reflns_limit_k_max 7
_diffrn_reflns_limit_k_min -9
_diffrn_reflns_limit_l_max 23
_diffrn_reflns_limit_l_min -24
_diffrn_reflns_number 12606
_diffrn_reflns_theta_full 67.679
_diffrn_reflns_theta_max 74.716
_diffrn_reflns_theta_min 4.630
_diffrn_source_current 0.0
_diffrn_source_power 0.0
_diffrn_source_voltage 0.0
_diffrn_standards_number 0
_exptl_absorpt_coefficient_mu 4.172
_exptl_absorpt_correction_T_max 0.5871
_exptl_absorpt_correction_T_min 0.4645
_exptl_absorpt_correction_type multi-scan
_exptl_absorpt_process_details
;
(SADABS; Krause <i>et al.</i>,  2015)
;
_exptl_crystal_colour colourless
_exptl_crystal_density_diffrn 1.231
_exptl_crystal_description needle
_exptl_crystal_F_000 360
_exptl_crystal_size_max 0.14
_exptl_crystal_size_mid 0.134
_exptl_crystal_size_min 0.095
_refine_diff_density_max 0.340
_refine_diff_density_min -0.234
_refine_ls_extinction_method none
_refine_ls_goodness_of_fit_ref 1.057
_refine_ls_hydrogen_treatment constr
_refine_ls_matrix_type full
_refine_ls_number_parameters 93
_refine_ls_number_reflns 1886
_refine_ls_number_restraints 0
_refine_ls_restrained_S_all 1.057
_refine_ls_R_factor_all 0.0270
_refine_ls_R_factor_gt 0.0243
_refine_ls_shift/su_max 0.001
_refine_ls_shift/su_mean 0.000
_refine_ls_structure_factor_coef Fsqd
_refine_ls_weighting_details 'w=1/[\s^2^(Fo^2^)+(0.0310P)^2^+0.3420P] where P=(Fo^2^+2Fc^2^)/3'
_refine_ls_weighting_scheme calc
_refine_ls_wR_factor_gt 0.0624
_refine_ls_wR_factor_ref 0.0642
_reflns_number_gt 1745
_reflns_number_total 1886
_reflns_threshold_expression 'I > 2\s(I)'
_cod_data_source_file hb8100.cif
_cod_data_source_block I
_cod_depositor_comments 'Adding full bibliography for 2023172.cif.'
_cod_database_code 2023172
_shelx_space_group_comment
;
The symmetry employed for this shelxl refinement is uniquely defined
by the following loop, which should always be used as a source of
symmetry information in preference to the above space-group names.
They are only intended as comments.
;
_shelx_estimated_absorpt_t_min 0.593
_shelx_estimated_absorpt_t_max 0.693

loop_
_space_group_symop_operation_xyz
'x, y, z'
'-x+1/2, y+1/2, -z+1/2'
'-x, -y, -z'
'x-1/2, -y-1/2, z-1/2'

loop_
_atom_site_type_symbol
_atom_site_label
_atom_site_fract_x
_atom_site_fract_y
_atom_site_fract_z
_atom_site_U_iso_or_equiv
_atom_site_adp_type
_atom_site_calc_flag
_atom_site_occupancy
_atom_site_disorder_assembly
_atom_site_disorder_group
P P1 0.42807(5) 0.75930(4) 0.57224(2) 0.02071(10) Uani d 1 . .
S S1 0.73232(5) 0.79603(5) 0.56424(2) 0.02966(11) Uani d 1 . .
C C3 0.3919(2) 0.57849(16) 0.62992(6) 0.0225(3) Uani d 1 . .
C C8 0.1928(2) 0.49493(18) 0.62617(7) 0.0280(3) Uani d 1 . .
H H8 0.0754 0.5285 0.5913 0.034 Uiso calc 1 . .
C C2 0.2586(2) 0.71634(18) 0.48984(7) 0.0267(3) Uani d 1 . .
H H2A 0.3014 0.6055 0.4708 0.040 Uiso calc 1 . .
H H2B 0.2743 0.8110 0.4570 0.040 Uiso calc 1 . .
H H2C 0.1078 0.7091 0.4968 0.040 Uiso calc 1 . .
C C1 0.3115(2) 0.94645(17) 0.60830(7) 0.0268(3) Uani d 1 . .
H H1A 0.1620 0.9205 0.6133 0.040 Uiso calc 1 . .
H H1B 0.3142 1.0466 0.5769 0.040 Uiso calc 1 . .
H H1C 0.3950 0.9741 0.6543 0.040 Uiso calc 1 . .
C C4 0.5618(2) 0.52745(19) 0.68113(7) 0.0320(3) Uani d 1 . .
H H4 0.6990 0.5816 0.6836 0.038 Uiso calc 1 . .
C C7 0.1657(2) 0.36298(19) 0.67315(8) 0.0331(3) Uani d 1 . .
H H7 0.0303 0.3056 0.6700 0.040 Uiso calc 1 . .
C C6 0.3345(3) 0.31482(19) 0.72440(8) 0.0357(3) Uani d 1 . .
H H6 0.3152 0.2250 0.7567 0.043 Uiso calc 1 . .
C C5 0.5320(3) 0.3975(2) 0.72876(8) 0.0398(4) Uani d 1 . .
H H5 0.6477 0.3654 0.7645 0.048 Uiso calc 1 . .

loop_
_atom_site_aniso_label
_atom_site_aniso_U_11
_atom_site_aniso_U_22
_atom_site_aniso_U_33
_atom_site_aniso_U_12
_atom_site_aniso_U_13
_atom_site_aniso_U_23
P1 0.01838(17) 0.02128(17) 0.02246(17) 0.00095(11) 0.00330(12) 0.00012(12)
S1 0.01915(17) 0.03201(19) 0.0385(2) 0.00062(12) 0.00678(13) 0.00507(14)
C3 0.0253(6) 0.0205(6) 0.0223(6) 0.0025(5) 0.0058(5) -0.0015(5)
C8 0.0261(7) 0.0248(6) 0.0337(7) -0.0002(5) 0.0066(5) -0.0004(5)
C2 0.0266(7) 0.0291(7) 0.0238(6) 0.0010(5) 0.0021(5) -0.0011(5)
C1 0.0285(7) 0.0236(6) 0.0293(6) 0.0023(5) 0.0075(5) -0.0008(5)
C4 0.0304(7) 0.0315(7) 0.0321(7) -0.0014(6) -0.0011(6) 0.0027(6)
C7 0.0377(8) 0.0251(7) 0.0396(8) -0.0021(6) 0.0152(6) -0.0005(6)
C6 0.0553(10) 0.0250(7) 0.0300(7) 0.0032(6) 0.0165(7) 0.0035(6)
C5 0.0478(9) 0.0368(8) 0.0319(7) 0.0039(7) -0.0027(7) 0.0077(6)

loop_
_atom_type_symbol
_atom_type_description
_atom_type_scat_dispersion_real
_atom_type_scat_dispersion_imag
_atom_type_scat_source
C C 0.0181 0.0091 'International Tables Vol C Tables 4.2.6.8 and 6.1.1.4'
H H 0.0000 0.0000 'International Tables Vol C Tables 4.2.6.8 and 6.1.1.4'
P P 0.2955 0.4335 'International Tables Vol C Tables 4.2.6.8 and 6.1.1.4'
S S 0.3331 0.5567 'International Tables Vol C Tables 4.2.6.8 and 6.1.1.4'

loop_
_geom_angle_atom_site_label_1
_geom_angle_atom_site_label_2
_geom_angle_atom_site_label_3
_geom_angle_site_symmetry_1
_geom_angle_site_symmetry_3
_geom_angle
_geom_angle_publ_flag
C3 P1 S1 . . 112.26(4) ?
C2 P1 S1 . . 113.55(5) ?
C2 P1 C3 . . 106.91(6) ?
C2 P1 C1 . . 105.68(6) ?
C1 P1 S1 . . 112.28(5) ?
C1 P1 C3 . . 105.58(6) ?
C8 C3 P1 . . 121.21(10) ?
C4 C3 P1 . . 119.64(10) ?
C4 C3 C8 . . 119.08(12) ?
C3 C8 H8 . . 119.9 ?
C7 C8 C3 . . 120.25(13) ?
C7 C8 H8 . . 119.9 ?
P1 C2 H2A . . 109.5 ?
P1 C2 H2B . . 109.5 ?
P1 C2 H2C . . 109.5 ?
H2A C2 H2B . . 109.5 ?
H2A C2 H2C . . 109.5 ?
H2B C2 H2C . . 109.5 ?
P1 C1 H1A . . 109.5 ?
P1 C1 H1B . . 109.5 ?
P1 C1 H1C . . 109.5 ?
H1A C1 H1B . . 109.5 ?
H1A C1 H1C . . 109.5 ?
H1B C1 H1C . . 109.5 ?
C3 C4 H4 . . 119.9 ?
C3 C4 C5 . . 120.24(14) ?
C5 C4 H4 . . 119.9 ?
C8 C7 H7 . . 119.9 ?
C6 C7 C8 . . 120.26(14) ?
C6 C7 H7 . . 119.9 ?
C7 C6 H6 . . 120.1 ?
C7 C6 C5 . . 119.89(13) ?
C5 C6 H6 . . 120.1 ?
C4 C5 H5 . . 119.9 ?
C6 C5 C4 . . 120.26(14) ?
C6 C5 H5 . . 119.9 ?

loop_
_geom_bond_atom_site_label_1
_geom_bond_atom_site_label_2
_geom_bond_site_symmetry_2
_geom_bond_distance
_geom_bond_publ_flag
P1 S1 . 1.9623(5) ?
P1 C3 . 1.8158(13) ?
P1 C2 . 1.7977(13) ?
P1 C1 . 1.8004(13) ?
C3 C8 . 1.3957(19) ?
C3 C4 . 1.3893(18) ?
C8 H8 . 0.9500 ?
C8 C7 . 1.388(2) ?
C2 H2A . 0.9800 ?
C2 H2B . 0.9800 ?
C2 H2C . 0.9800 ?
C1 H1A . 0.9800 ?
C1 H1B . 0.9800 ?
C1 H1C . 0.9800 ?
C4 H4 . 0.9500 ?
C4 C5 . 1.390(2) ?
C7 H7 . 0.9500 ?
C7 C6 . 1.379(2) ?
C6 H6 . 0.9500 ?
C6 C5 . 1.383(2) ?
C5 H5 . 0.9500 ?

loop_
_geom_torsion_atom_site_label_1
_geom_torsion_atom_site_label_2
_geom_torsion_atom_site_label_3
_geom_torsion_atom_site_label_4
_geom_torsion_site_symmetry_1
_geom_torsion_site_symmetry_2
_geom_torsion_site_symmetry_3
_geom_torsion_site_symmetry_4
_geom_torsion
_geom_torsion_publ_flag
P1 C3 C8 C7 . . . . -176.66(10) ?
P1 C3 C4 C5 . . . . 175.48(12) ?
S1 P1 C3 C8 . . . . -159.38(10) ?
S1 P1 C3 C4 . . . . 23.85(12) ?
C3 C8 C7 C6 . . . . 0.8(2) ?
C3 C4 C5 C6 . . . . 1.7(2) ?
C8 C3 C4 C5 . . . . -1.4(2) ?
C8 C7 C6 C5 . . . . -0.4(2) ?
C2 P1 C3 C8 . . . . -34.24(12) ?
C2 P1 C3 C4 . . . . 148.99(11) ?
C1 P1 C3 C8 . . . . 77.98(12) ?
C1 P1 C3 C4 . . . . -98.79(12) ?
C4 C3 C8 C7 . . . . 0.1(2) ?
C7 C6 C5 C4 . . . . -0.8(2) ?
